data_1550057
loop_
_publ_author_name
'McKeown, Paul'
'McCormick, Strachan N.'
'Mahon, Mary F.'
'Jones, Matthew D.'

_publ_section_title
;
 Highly active Mg(ii) and Zn(ii) complexes for the ring opening
 polymerisation of lactide
;
_journal_issue 44
_journal_name_full 'Polymer Chemistry'
_journal_page_first 5339
_journal_paper_doi 10.1039/C8PY01369A
_journal_volume 9
_journal_year 2018
_chemical_formula_moiety 'C22 H26 Cl4 Mg N4 O2, 0.5(C7 H8)'
_chemical_formula_sum 'C25.5 H30 Cl4 Mg N4 O2'
_chemical_formula_weight 590.64
_space_group_crystal_system monoclinic
_space_group_IT_number 15
_space_group_name_Hall '-C 2yc'
_space_group_name_H-M_alt 'C 1 2/c 1'
_symmetry_space_group_name_Hall '-C 2yc'
_symmetry_space_group_name_H-M 'C 1 2/c 1'
_atom_sites_solution_hydrogens geom
_audit_creation_method SHELXL-2018/1
_audit_update_record
;
2018-05-20 deposited with the CCDC.
2018-10-17 downloaded from the CCDC.
;
_cell_angle_alpha 90
_cell_angle_beta 99.266(8)
_cell_angle_gamma 90
_cell_formula_units_Z 16
_cell_length_a 39.731(4)
_cell_length_b 11.9213(9)
_cell_length_c 23.8229(19)
_cell_measurement_reflns_used 3487
_cell_measurement_temperature 150(2)
_cell_measurement_theta_max 22.9910
_cell_measurement_theta_min 3.6230
_cell_volume 11136.4(17)
_computing_cell_refinement 'CrysAlisPro 1.171.38.46 (Rigaku OD, 2015)'
_computing_data_collection 'CrysAlisPro 1.171.38.46 (Rigaku OD, 2015)'
_computing_data_reduction 'CrysAlisPro 1.171.38.46 (Rigaku OD, 2015)'
_computing_molecular_graphics 'ORTEP3 for Windows - Farrugia, L. J. J. Appl. Crystallogr. 1997, 30, 565'
_computing_publication_material
;
 'WinGX publication routines, Farrugia, 
 L. J., J. Appl. Crystallogr., 1999, 32, 837-838
;
_computing_structure_refinement
;
 SHELXL-2016/6 (Sheldrick, 2016)
 Sheldrick GM (2008) Acta Crystallogr A64:112--122 and 
 C. B. H\"ubschle, G. M. Sheldrick and B. Dittrich
 ShelXle: a Qt graphical user interface for SHELXL
 J. Appl. Cryst., 44, (2011) 1281-1284.
;
_computing_structure_solution
; 
 SHELXT 
G.M.Sheldrick,Acta Crystallogr.,Sect. A: Found.Crystallogr., 2008, 64,112-122.
;
_diffrn_ambient_environment N~2~
_diffrn_ambient_temperature 150.00(11)
_diffrn_detector 'CCD plate'
_diffrn_detector_area_resol_mean 16.1468
_diffrn_detector_type EosS2
_diffrn_measured_fraction_theta_full 0.996
_diffrn_measured_fraction_theta_max 0.993
_diffrn_measurement_device 'four-circle diffractometer'
_diffrn_measurement_device_type 'New Xcalibur, EosS2'
_diffrn_measurement_method '\w scans'
_diffrn_radiation_monochromator graphite
_diffrn_radiation_probe x-ray
_diffrn_radiation_type 'Mo K\a'
_diffrn_radiation_wavelength 0.71073
_diffrn_reflns_av_R_equivalents 0.1014
_diffrn_reflns_av_unetI/netI 0.1517
_diffrn_reflns_Laue_measured_fraction_full 0.996
_diffrn_reflns_Laue_measured_fraction_max 0.993
_diffrn_reflns_limit_h_max 47
_diffrn_reflns_limit_h_min -47
_diffrn_reflns_limit_k_max 14
_diffrn_reflns_limit_k_min -11
_diffrn_reflns_limit_l_max 28
_diffrn_reflns_limit_l_min -28
_diffrn_reflns_number 38040
_diffrn_reflns_point_group_measured_fraction_full 0.996
_diffrn_reflns_point_group_measured_fraction_max 0.993
_diffrn_reflns_theta_full 25.242
_diffrn_reflns_theta_max 25.371
_diffrn_reflns_theta_min 3.287
_diffrn_source 'fine-focus sealed X-ray tube'
_diffrn_source_type 'Enhance (Mo) X-ray Source'
_exptl_absorpt_coefficient_mu 0.479
_exptl_absorpt_correction_T_max 0.998
_exptl_absorpt_correction_T_min 0.995
_exptl_absorpt_correction_type analytical
_exptl_absorpt_process_details
;
CrysAlisPro 1.171.39.34b (Rigaku Oxford Diffraction, 2017)
Analytical numeric absorption correction using a multifaceted crystal
            model based on expressions derived by R.C. Clark & J.S. Reid.
(Clark, R. C. & Reid, J. S. (1995). Acta Cryst. A51, 887-897)
Empirical absorption correction using spherical harmonics,
 implemented in SCALE3 ABSPACK scaling algorithm.
;
_exptl_crystal_colour colourless
_exptl_crystal_density_diffrn 1.409
_exptl_crystal_description plate
_exptl_crystal_F_000 4912
_exptl_crystal_size_max 0.278
_exptl_crystal_size_mid 0.161
_exptl_crystal_size_min 0.073
_refine_diff_density_max 0.412
_refine_diff_density_min -0.362
_refine_diff_density_rms 0.070
_refine_ls_extinction_method none
_refine_ls_goodness_of_fit_ref 0.991
_refine_ls_hydrogen_treatment constr
_refine_ls_matrix_type full
_refine_ls_number_parameters 766
_refine_ls_number_reflns 10155
_refine_ls_number_restraints 104
_refine_ls_restrained_S_all 1.000
_refine_ls_R_factor_all 0.1590
_refine_ls_R_factor_gt 0.0610
_refine_ls_shift/su_max 0.001
_refine_ls_shift/su_mean 0.000
_refine_ls_structure_factor_coef Fsqd
_refine_ls_weighting_details 'w=1/[\s^2^(Fo^2^)+(0.0187P)^2^] where P=(Fo^2^+2Fc^2^)/3'
_refine_ls_weighting_scheme calc
_refine_ls_wR_factor_gt 0.0854
_refine_ls_wR_factor_ref 0.1139
_reflns_Friedel_coverage 0.000
_reflns_number_gt 4886
_reflns_number_total 10155
_reflns_threshold_expression 'I > 2\s(I)'
_cod_data_source_file c8py01369a2.cif
_cod_data_source_block Mg_3_2
_cod_depositor_comments
;

2019-08-21
Z value and formula fixed to values more according to usual
chemical conventions.                 miguel

 Adding full bibliography for 1550055--1550064.cif.
;
_cod_original_cell_volume 11136.4(16)
_cod_original_formula_moiety '2(C22 H26 Cl4 Mg N4 O2), C7 H8'
_cod_original_formula_sum 'C51 H60 Cl8 Mg2 N8 O4'
_cod_original_formula_units_Z 8
_cod_original_formula_weight 1181.29
_cod_database_code 1550057
_shelx_shelxl_version_number 2018/1
_shelx_space_group_comment
;
The symmetry employed for this shelxl refinement is uniquely defined
by the following loop, which should always be used as a source of
symmetry information in preference to the above space-group names.
They are only intended as comments.
;
_shelx_estimated_absorpt_t_min 0.878
_shelx_estimated_absorpt_t_max 0.966
_oxdiff_exptl_absorpt_empirical_full_min 0.925
_oxdiff_exptl_absorpt_empirical_full_max 1.078
_oxdiff_exptl_absorpt_empirical_details
;
Empirical correction (ABSPACK) includes:
- Absorption correction using spherical harmonics
- Frame scaling
;

loop_
_space_group_symop_operation_xyz
'x, y, z'
'-x, y, -z+1/2'
'x+1/2, y+1/2, z'
'-x+1/2, y+1/2, -z+1/2'
'-x, -y, -z'
'x, -y, z-1/2'
'-x+1/2, -y+1/2, -z'
'x+1/2, -y+1/2, z-1/2'

loop_
_atom_site_label
_atom_site_type_symbol
_atom_site_fract_x
_atom_site_fract_y
_atom_site_fract_z
_atom_site_U_iso_or_equiv
_atom_site_adp_type
_atom_site_occupancy
_atom_site_site_symmetry_order
_atom_site_calc_flag
_atom_site_refinement_flags_posn
_atom_site_refinement_flags_adp
_atom_site_refinement_flags_occupancy
_atom_site_disorder_assembly
_atom_site_disorder_group
Mg1 Mg 0.37654(4) 0.86875(12) 0.34943(6) 0.0333(4) Uani 1 1 d . . . . .
Mg2 Mg 0.37477(4) 0.49058(12) 0.58547(6) 0.0306(4) Uani 1 1 d . . . . .
Cl1 Cl 0.29859(3) 0.86879(11) 0.48308(5) 0.0507(4) Uani 1 1 d . . . . .
Cl2 Cl 0.20942(3) 0.59293(11) 0.35813(5) 0.0523(4) Uani 1 1 d . . . . .
Cl3 Cl 0.45199(3) 0.55086(10) 0.39590(5) 0.0466(4) Uani 1 1 d . . . . .
Cl4 Cl 0.52993(3) 0.76716(10) 0.56595(5) 0.0551(4) Uani 1 1 d . . . . .
Cl5 Cl 0.35955(4) 0.08979(11) 0.56138(6) 0.0681(5) Uani 1 1 d . . . . .
Cl6 Cl 0.49106(4) 0.00225(11) 0.63789(6) 0.0690(5) Uani 1 1 d . . . . .
Cl7 Cl 0.38687(3) 0.51014(12) 0.78991(5) 0.0577(4) Uani 1 1 d . . . . .
Cl8 Cl 0.25711(3) 0.62958(10) 0.78760(5) 0.0467(3) Uani 1 1 d . . . . .
O1 O 0.33942(7) 0.8366(2) 0.39301(11) 0.0309(8) Uani 1 1 d . . . . .
O2 O 0.41133(7) 0.7596(2) 0.38415(11) 0.0331(8) Uani 1 1 d . . . . .
O3 O 0.37955(7) 0.3246(2) 0.58167(11) 0.0338(8) Uani 1 1 d . . . . .
O4 O 0.36767(7) 0.4939(2) 0.66600(11) 0.0342(8) Uani 1 1 d . . . . .
N1 N 0.34552(10) 0.7765(3) 0.28195(14) 0.0323(10) Uani 1 1 d . . . . .
N2 N 0.40577(10) 0.8900(4) 0.27364(15) 0.0439(11) Uani 1 1 d . . . . .
N3 N 0.40247(9) 0.9873(3) 0.40986(14) 0.0330(10) Uani 1 1 d . . . . .
N4 N 0.34364(10) 1.0592(3) 0.32921(15) 0.0427(11) Uani 1 1 d . . . . .
N5 N 0.42961(9) 0.4938(3) 0.60091(13) 0.0329(10) Uani 1 1 d . . . . .
N6 N 0.38856(10) 0.6864(3) 0.59515(16) 0.0355(10) Uani 1 1 d . . . . .
N7 N 0.32042(10) 0.5117(3) 0.56583(15) 0.0355(10) Uani 1 1 d . . . . .
N8 N 0.36311(10) 0.4759(3) 0.48206(14) 0.0352(10) Uani 1 1 d . . . . .
C1 C 0.31071(12) 0.7841(3) 0.38295(17) 0.0286(11) Uani 1 1 d . . . . .
C2 C 0.28757(12) 0.7864(3) 0.42264(17) 0.0308(12) Uani 1 1 d . . . . .
C3 C 0.25730(11) 0.7293(3) 0.41572(17) 0.0335(12) Uani 1 1 d . . . . .
H3 H 0.243003 0.732527 0.444034 0.040 Uiso 1 1 calc R U . . .
C4 C 0.24785(11) 0.6666(4) 0.36655(19) 0.0344(12) Uani 1 1 d . . . . .
C5 C 0.26789(11) 0.6659(3) 0.32533(18) 0.0324(12) Uani 1 1 d . . . . .
H5 H 0.260708 0.624883 0.291311 0.039 Uiso 1 1 calc R U . . .
C6 C 0.29887(11) 0.7242(3) 0.33190(17) 0.0265(11) Uani 1 1 d . . . . .
C7 C 0.31712(12) 0.7259(4) 0.28458(18) 0.0326(12) Uani 1 1 d . . . . .
H7 H 0.307225 0.685520 0.251667 0.039 Uiso 1 1 calc R U . . .
C8 C 0.35846(13) 0.7698(4) 0.22796(19) 0.0483(14) Uani 1 1 d . . . . .
H8A H 0.339282 0.764502 0.195921 0.058 Uiso 0.835(7) 1 calc R U P A 1
H8B H 0.373031 0.702554 0.227405 0.058 Uiso 0.835(7) 1 calc R U P A 1
H8C H 0.348682 0.830007 0.201674 0.058 Uiso 0.165(7) 1 calc R U P A 2
H8D H 0.353046 0.696200 0.209443 0.058 Uiso 0.165(7) 1 calc R U P A 2
C9 C 0.37908(16) 0.8754(6) 0.2225(2) 0.058(2) Uani 0.835(7) 1 d . . P A 1
H9A H 0.390019 0.870272 0.188059 0.070 Uiso 0.835(7) 1 calc R U P A 1
H9B H 0.363732 0.941326 0.218298 0.070 Uiso 0.835(7) 1 calc R U P A 1
C10 C 0.43132(17) 0.7996(6) 0.2741(2) 0.058(2) Uani 0.835(7) 1 d . . P A 1
H10A H 0.439200 0.797149 0.237173 0.088 Uiso 0.835(7) 1 calc R U P A 1
H10B H 0.420950 0.727461 0.281202 0.088 Uiso 0.835(7) 1 calc R U P A 1
H10C H 0.450729 0.814268 0.304137 0.088 Uiso 0.835(7) 1 calc R U P A 1
C11 C 0.42354(18) 0.9955(6) 0.2687(3) 0.066(2) Uani 0.835(7) 1 d . . P A 1
H11A H 0.434502 0.993696 0.234692 0.100 Uiso 0.835(7) 1 calc R U P A 1
H11B H 0.440904 1.006299 0.302455 0.100 Uiso 0.835(7) 1 calc R U P A 1
H11C H 0.407166 1.057578 0.265641 0.100 Uiso 0.835(7) 1 calc R U P A 1
C9A C 0.3989(7) 0.785(2) 0.2460(11) 0.028(8) Uani 0.165(7) 1 d . U P A 2
H9C H 0.408270 0.723998 0.271824 0.033 Uiso 0.165(7) 1 calc R U P A 2
H9D H 0.410124 0.782457 0.211751 0.033 Uiso 0.165(7) 1 calc R U P A 2
C10A C 0.4447(8) 0.907(3) 0.2929(13) 0.066(12) Uani 0.165(7) 1 d . U P A 2
H10D H 0.456141 0.909415 0.259388 0.099 Uiso 0.165(7) 1 calc R U P A 2
H10E H 0.453848 0.843724 0.317234 0.099 Uiso 0.165(7) 1 calc R U P A 2
H10F H 0.448767 0.976879 0.314202 0.099 Uiso 0.165(7) 1 calc R U P A 2
C11A C 0.3954(9) 0.992(3) 0.2334(12) 0.065(12) Uani 0.165(7) 1 d . U P A 2
H11D H 0.405633 0.983705 0.198809 0.098 Uiso 0.165(7) 1 calc R U P A 2
H11E H 0.403536 1.061583 0.252854 0.098 Uiso 0.165(7) 1 calc R U P A 2
H11F H 0.370507 0.994627 0.223141 0.098 Uiso 0.165(7) 1 calc R U P A 2
C12 C 0.43775(11) 0.7652(4) 0.42328(17) 0.0304(11) Uani 1 1 d . . . . .
C13 C 0.46023(11) 0.6719(3) 0.43646(16) 0.0299(11) Uani 1 1 d . . . . .
C14 C 0.48772(11) 0.6721(4) 0.47889(17) 0.0356(12) Uani 1 1 d . . . . .
H14 H 0.501566 0.607163 0.486318 0.043 Uiso 1 1 calc R U . . .
C15 C 0.49523(11) 0.7692(4) 0.51122(17) 0.0347(13) Uani 1 1 d . . . . .
C16 C 0.47551(11) 0.8626(4) 0.50018(17) 0.0352(12) Uani 1 1 d . . . . .
H16 H 0.480909 0.928311 0.522380 0.042 Uiso 1 1 calc R U . . .
C17 C 0.44731(11) 0.8627(3) 0.45634(17) 0.0296(11) Uani 1 1 d . . . . .
C18 C 0.42788(11) 0.9658(4) 0.44875(18) 0.0355(12) Uani 1 1 d . . . . .
H18 H 0.434708 1.023896 0.475483 0.043 Uiso 1 1 calc R U . . .
C19 C 0.38751(11) 1.1005(4) 0.41193(19) 0.0452(14) Uani 1 1 d . . . . .
H19A H 0.398950 1.153117 0.388945 0.054 Uiso 1 1 calc R U . . .
H19B H 0.391063 1.127927 0.451670 0.054 Uiso 1 1 calc R U . . .
C20 C 0.34976(12) 1.0965(4) 0.3890(2) 0.0499(15) Uani 1 1 d . . . . .
H20A H 0.338392 1.044251 0.412256 0.060 Uiso 1 1 calc R U . . .
H20B H 0.339751 1.171914 0.391723 0.060 Uiso 1 1 calc R U . . .
C21 C 0.35132(14) 1.1511(4) 0.2925(2) 0.0723(19) Uani 1 1 d . . . . .
H21A H 0.348345 1.125273 0.252994 0.109 Uiso 1 1 calc R U . . .
H21B H 0.374926 1.175737 0.304411 0.109 Uiso 1 1 calc R U . . .
H21C H 0.335820 1.213979 0.295644 0.109 Uiso 1 1 calc R U . . .
C22 C 0.30695(12) 1.0349(4) 0.3132(2) 0.0621(18) Uani 1 1 d . . . . .
H22A H 0.293788 1.103420 0.316466 0.093 Uiso 1 1 calc R U . . .
H22B H 0.300242 0.977251 0.338536 0.093 Uiso 1 1 calc R U . . .
H22C H 0.302438 1.007843 0.273817 0.093 Uiso 1 1 calc R U . . .
C23 C 0.40499(12) 0.2569(4) 0.59074(16) 0.0320(12) Uani 1 1 d . . . . .
C24 C 0.40045(12) 0.1389(4) 0.58454(18) 0.0409(13) Uani 1 1 d . . . . .
C25 C 0.42630(14) 0.0626(4) 0.59784(18) 0.0476(15) Uani 1 1 d . . . . .
H25 H 0.421757 -0.015465 0.593816 0.057 Uiso 1 1 calc R U . . .
C26 C 0.45910(13) 0.1002(4) 0.61718(18) 0.0411(13) Uani 1 1 d . . . . .
C27 C 0.46552(12) 0.2127(4) 0.62084(17) 0.0408(13) Uani 1 1 d . . . . .
H27 H 0.488251 0.237865 0.632595 0.049 Uiso 1 1 calc R U . . .
C28 C 0.43925(12) 0.2924(4) 0.60759(17) 0.0326(12) Uani 1 1 d . . . . .
C29 C 0.44910(12) 0.4087(4) 0.61136(16) 0.0351(12) Uani 1 1 d . . . . .
H29 H 0.472680 0.423704 0.622900 0.042 Uiso 1 1 calc R U . . .
C30 C 0.44612(12) 0.6040(4) 0.6091(2) 0.0435(14) Uani 1 1 d . . . . .
H30A H 0.451714 0.632462 0.572683 0.052 Uiso 0.634(8) 1 calc R U P B 1
H30B H 0.467446 0.598765 0.636929 0.052 Uiso 0.634(8) 1 calc R U P B 1
H30C H 0.467391 0.603362 0.592442 0.052 Uiso 0.366(8) 1 calc R U P B 2
H30D H 0.452258 0.619428 0.650321 0.052 Uiso 0.366(8) 1 calc R U P B 2
C31 C 0.4206(2) 0.6822(6) 0.6314(4) 0.042(3) Uani 0.634(8) 1 d . . P B 1
H31A H 0.417068 0.656316 0.669532 0.050 Uiso 0.634(8) 1 calc R U P B 1
H31B H 0.430276 0.758801 0.635576 0.050 Uiso 0.634(8) 1 calc R U P B 1
C32 C 0.3635(2) 0.7532(6) 0.6197(4) 0.049(3) Uani 0.634(8) 1 d . . P B 1
H32A H 0.359164 0.717908 0.654998 0.073 Uiso 0.634(8) 1 calc R U P B 1
H32B H 0.342173 0.757082 0.592589 0.073 Uiso 0.634(8) 1 calc R U P B 1
H32C H 0.372405 0.829099 0.627867 0.073 Uiso 0.634(8) 1 calc R U P B 1
C33 C 0.3927(2) 0.7512(6) 0.5407(3) 0.051(3) Uani 0.634(8) 1 d . . P B 1
H33A H 0.403895 0.823231 0.551027 0.077 Uiso 0.634(8) 1 calc R U P B 1
H33B H 0.370202 0.764512 0.518030 0.077 Uiso 0.634(8) 1 calc R U P B 1
H33C H 0.406642 0.707066 0.518402 0.077 Uiso 0.634(8) 1 calc R U P B 1
C31A C 0.4234(4) 0.6938(10) 0.5821(6) 0.041(5) Uani 0.366(8) 1 d . . P B 2
H31C H 0.433163 0.767480 0.595022 0.049 Uiso 0.366(8) 1 calc R U P B 2
H31D H 0.422381 0.689792 0.540357 0.049 Uiso 0.366(8) 1 calc R U P B 2
C32A C 0.3911(4) 0.7151(11) 0.6600(5) 0.049(5) Uani 0.366(8) 1 d . . P B 2
H32D H 0.402140 0.788344 0.667673 0.073 Uiso 0.366(8) 1 calc R U P B 2
H32E H 0.404659 0.657481 0.682741 0.073 Uiso 0.366(8) 1 calc R U P B 2
H32F H 0.368196 0.717523 0.670176 0.073 Uiso 0.366(8) 1 calc R U P B 2
C33A C 0.3660(4) 0.7635(10) 0.5670(7) 0.051(5) Uani 0.366(8) 1 d . . P B 2
H33D H 0.373632 0.839528 0.578408 0.076 Uiso 0.366(8) 1 calc R U P B 2
H33E H 0.343262 0.750784 0.576692 0.076 Uiso 0.366(8) 1 calc R U P B 2
H33F H 0.365108 0.754994 0.525856 0.076 Uiso 0.366(8) 1 calc R U P B 2
C34 C 0.34272(11) 0.5215(3) 0.69081(17) 0.0278(11) Uani 1 1 d . . . . .
C35 C 0.34672(11) 0.5340(4) 0.75103(18) 0.0334(12) Uani 1 1 d . . . . .
C36 C 0.32122(12) 0.5648(4) 0.77995(18) 0.0350(12) Uani 1 1 d . . . . .
H36 H 0.325547 0.571812 0.820196 0.042 Uiso 1 1 calc R U . . .
C37 C 0.28888(11) 0.5859(3) 0.75002(18) 0.0329(12) Uani 1 1 d . . . . .
C38 C 0.28274(12) 0.5728(3) 0.69214(18) 0.0335(12) Uani 1 1 d . . . . .
H38 H 0.260467 0.585825 0.671884 0.040 Uiso 1 1 calc R U . . .
C39 C 0.30878(11) 0.5404(3) 0.66247(17) 0.0295(11) Uani 1 1 d . . . . .
C40 C 0.30016(12) 0.5292(4) 0.60071(19) 0.0366(13) Uani 1 1 d . . . . .
H40 H 0.276701 0.535874 0.585035 0.044 Uiso 1 1 calc R U . . .
C41 C 0.30537(12) 0.5010(4) 0.50508(17) 0.0518(15) Uani 1 1 d . . . . .
H41A H 0.303024 0.575868 0.486926 0.062 Uiso 1 1 calc R U . . .
H41B H 0.282461 0.466393 0.501391 0.062 Uiso 1 1 calc R U . . .
C42 C 0.32860(12) 0.4286(4) 0.47678(18) 0.0468(14) Uani 1 1 d . . . . .
H42A H 0.329890 0.352971 0.494201 0.056 Uiso 1 1 calc R U . . .
H42B H 0.318982 0.420395 0.435996 0.056 Uiso 1 1 calc R U . . .
C43 C 0.38584(13) 0.3935(4) 0.46215(18) 0.0514(15) Uani 1 1 d . . . . .
H43A H 0.378794 0.380772 0.421313 0.077 Uiso 1 1 calc R U . . .
H43B H 0.384644 0.322807 0.482705 0.077 Uiso 1 1 calc R U . . .
H43C H 0.409294 0.421883 0.469115 0.077 Uiso 1 1 calc R U . . .
C44 C 0.36259(13) 0.5749(4) 0.44518(17) 0.0496(15) Uani 1 1 d . . . . .
H44A H 0.385882 0.603045 0.446520 0.074 Uiso 1 1 calc R U . . .
H44B H 0.348438 0.633464 0.458426 0.074 Uiso 1 1 calc R U . . .
H44C H 0.353109 0.554203 0.406012 0.074 Uiso 1 1 calc R U . . .
C51 C 0.4934(3) 0.4669(5) 0.2550(7) 0.062(4) Uani 0.5 1 d DG U P C -1
C52 C 0.5226(2) 0.4374(6) 0.2332(6) 0.059(4) Uani 0.5 1 d G U P C -1
H52 H 0.536824 0.494029 0.221540 0.071 Uiso 0.5 1 calc R U P C -1
C53 C 0.5310(2) 0.3250(7) 0.2285(4) 0.067(5) Uani 0.5 1 d G U P C -1
H53 H 0.550942 0.304770 0.213562 0.080 Uiso 0.5 1 calc R U P C -1
C54 C 0.5102(3) 0.2421(5) 0.2455(7) 0.077(5) Uani 0.5 1 d G U P C -1
H54 H 0.515934 0.165259 0.242289 0.092 Uiso 0.5 1 calc R U P C -1
C55 C 0.4810(3) 0.2716(6) 0.2673(6) 0.070(5) Uani 0.5 1 d G U P C -1
H55 H 0.466809 0.215006 0.278995 0.084 Uiso 0.5 1 calc R U P C -1
C56 C 0.4726(2) 0.3841(7) 0.2721(5) 0.051(4) Uani 0.5 1 d G U P C -1
H56 H 0.452691 0.404264 0.286974 0.061 Uiso 0.5 1 calc R U P C -1
C57 C 0.4818(3) 0.5808(10) 0.2544(6) 0.110(6) Uani 0.5 1 d D U P C -1
H57A H 0.495041 0.626714 0.231734 0.164 Uiso 0.5 1 calc R U P C -1
H57B H 0.484695 0.609614 0.293371 0.164 Uiso 0.5 1 calc R U P C -1
H57C H 0.457593 0.583813 0.237557 0.164 Uiso 0.5 1 calc R U P C -1
C61 C 0.2699(4) 0.2244(13) 0.5369(4) 0.090(5) Uani 0.5 1 d DG U P D -2
C62 C 0.2429(4) 0.2988(13) 0.5365(4) 0.146(8) Uani 0.5 1 d G U P D -2
H62 H 0.237983 0.328558 0.571220 0.175 Uiso 0.5 1 calc R U P D -2
C63 C 0.2232(4) 0.3296(10) 0.4852(6) 0.091(6) Uani 0.5 1 d G U P D -2
H63 H 0.204768 0.380432 0.484936 0.109 Uiso 0.5 1 calc R U P D -2
C64 C 0.2305(3) 0.2861(10) 0.4344(4) 0.111(6) Uani 0.5 1 d G U P D -2
H64 H 0.216980 0.307112 0.399345 0.134 Uiso 0.5 1 calc R U P D -2
C65 C 0.2574(3) 0.2117(10) 0.4348(4) 0.099(5) Uani 0.5 1 d G U P D -2
H65 H 0.262406 0.181918 0.400038 0.119 Uiso 0.5 1 calc R U P D -2
C66 C 0.2772(3) 0.1809(10) 0.4860(5) 0.085(5) Uani 0.5 1 d G U P D -2
H66 H 0.295621 0.130043 0.486322 0.102 Uiso 0.5 1 calc R U P D -2
C67 C 0.2822(6) 0.2405(15) 0.6016(6) 0.201(9) Uani 0.5 1 d D U P D -2
H67A H 0.302403 0.193906 0.613660 0.302 Uiso 0.5 1 calc R U P D -2
H67B H 0.287974 0.319474 0.609389 0.302 Uiso 0.5 1 calc R U P D -2
H67C H 0.264000 0.218157 0.622572 0.302 Uiso 0.5 1 calc R U P D -2

loop_
_atom_site_aniso_label
_atom_site_aniso_U_11
_atom_site_aniso_U_22
_atom_site_aniso_U_33
_atom_site_aniso_U_23
_atom_site_aniso_U_13
_atom_site_aniso_U_12
Mg1 0.0293(9) 0.0365(10) 0.0334(9) -0.0016(7) 0.0031(7) -0.0024(8)
Mg2 0.0300(9) 0.0302(9) 0.0331(9) 0.0042(7) 0.0093(7) 0.0009(7)
Cl1 0.0500(8) 0.0689(10) 0.0345(7) -0.0150(6) 0.0112(6) -0.0171(7)
Cl2 0.0373(8) 0.0585(9) 0.0622(9) -0.0108(7) 0.0114(7) -0.0147(7)
Cl3 0.0422(8) 0.0385(8) 0.0574(8) -0.0136(6) 0.0029(7) 0.0054(6)
Cl4 0.0468(8) 0.0479(9) 0.0611(9) 0.0062(6) -0.0197(7) 0.0003(7)
Cl5 0.0613(10) 0.0406(9) 0.0949(11) -0.0059(7) -0.0099(9) -0.0123(7)
Cl6 0.0761(11) 0.0554(9) 0.0707(9) 0.0009(7) -0.0020(8) 0.0351(8)
Cl7 0.0361(8) 0.0956(11) 0.0380(7) -0.0035(7) -0.0038(6) 0.0119(8)
Cl8 0.0438(8) 0.0506(9) 0.0493(8) 0.0045(6) 0.0185(6) 0.0088(7)
O1 0.0283(18) 0.0362(19) 0.0286(17) -0.0010(13) 0.0055(15) -0.0014(15)
O2 0.0264(18) 0.036(2) 0.0363(18) -0.0032(13) 0.0031(15) 0.0014(15)
O3 0.0367(19) 0.0273(19) 0.0363(18) 0.0063(13) 0.0031(16) -0.0039(16)
O4 0.0253(18) 0.046(2) 0.0324(17) 0.0021(14) 0.0071(15) 0.0055(16)
N1 0.035(2) 0.036(2) 0.026(2) -0.0011(17) 0.006(2) 0.001(2)
N2 0.040(3) 0.047(3) 0.045(3) 0.007(2) 0.007(2) -0.011(2)
N3 0.028(2) 0.027(2) 0.043(2) 0.0008(17) 0.0024(19) 0.0035(18)
N4 0.043(3) 0.032(3) 0.048(3) 0.0075(19) -0.007(2) -0.002(2)
N5 0.038(2) 0.023(2) 0.039(2) 0.0011(17) 0.0095(19) 0.000(2)
N6 0.037(3) 0.029(2) 0.043(3) -0.0018(18) 0.013(2) -0.005(2)
N7 0.033(2) 0.043(3) 0.030(2) 0.0061(18) 0.006(2) -0.002(2)
N8 0.045(3) 0.027(2) 0.036(2) 0.0058(17) 0.015(2) 0.009(2)
C1 0.031(3) 0.026(3) 0.028(3) 0.004(2) 0.002(2) 0.003(2)
C2 0.032(3) 0.036(3) 0.024(3) 0.002(2) 0.004(2) 0.001(2)
C3 0.032(3) 0.037(3) 0.033(3) 0.003(2) 0.007(2) 0.000(2)
C4 0.027(3) 0.032(3) 0.044(3) -0.001(2) 0.005(3) -0.005(2)
C5 0.033(3) 0.028(3) 0.034(3) -0.004(2) -0.001(2) 0.000(2)
C6 0.025(3) 0.027(3) 0.029(3) 0.004(2) 0.010(2) 0.004(2)
C7 0.036(3) 0.029(3) 0.032(3) -0.004(2) 0.002(2) 0.006(2)
C8 0.047(3) 0.056(4) 0.043(3) -0.010(3) 0.012(3) -0.018(3)
C9 0.052(4) 0.090(6) 0.035(4) -0.003(3) 0.015(3) -0.011(4)
C10 0.059(5) 0.067(5) 0.055(4) -0.002(4) 0.027(4) -0.003(4)
C11 0.062(5) 0.069(6) 0.067(5) -0.001(4) 0.009(4) -0.010(4)
C9A 0.026(11) 0.034(11) 0.029(11) -0.004(8) 0.021(8) 0.006(8)
C10A 0.056(17) 0.070(19) 0.063(17) -0.005(14) -0.015(14) -0.018(15)
C11A 0.079(19) 0.058(17) 0.051(16) 0.019(13) -0.015(15) -0.009(15)
C12 0.026(3) 0.032(3) 0.034(3) 0.002(2) 0.009(2) -0.002(2)
C13 0.030(3) 0.031(3) 0.029(3) -0.002(2) 0.005(2) -0.002(2)
C14 0.031(3) 0.034(3) 0.042(3) 0.015(2) 0.006(2) 0.004(2)
C15 0.032(3) 0.035(3) 0.033(3) 0.004(2) -0.006(2) -0.007(2)
C16 0.039(3) 0.031(3) 0.034(3) 0.006(2) 0.000(2) -0.004(2)
C17 0.031(3) 0.024(3) 0.033(3) 0.005(2) 0.003(2) -0.004(2)
C18 0.034(3) 0.033(3) 0.039(3) -0.001(2) 0.004(2) -0.005(2)
C19 0.038(3) 0.035(3) 0.059(3) -0.007(2) -0.003(3) 0.005(3)
C20 0.044(3) 0.032(3) 0.070(4) -0.007(3) -0.002(3) 0.008(3)
C21 0.082(5) 0.053(4) 0.081(4) 0.023(3) 0.010(4) 0.006(3)
C22 0.044(4) 0.050(4) 0.082(4) 0.009(3) -0.020(3) 0.003(3)
C23 0.041(3) 0.031(3) 0.025(3) 0.005(2) 0.008(2) 0.003(3)
C24 0.048(3) 0.027(3) 0.044(3) -0.002(2) -0.002(3) -0.008(3)
C25 0.068(4) 0.030(3) 0.044(3) -0.004(2) 0.006(3) 0.008(3)
C26 0.046(3) 0.041(3) 0.037(3) -0.001(2) 0.005(3) 0.015(3)
C27 0.039(3) 0.049(4) 0.035(3) -0.001(2) 0.006(2) 0.003(3)
C28 0.036(3) 0.027(3) 0.036(3) 0.005(2) 0.009(2) 0.007(2)
C29 0.034(3) 0.040(3) 0.032(3) 0.000(2) 0.008(2) -0.005(3)
C30 0.037(3) 0.032(3) 0.063(3) 0.006(3) 0.011(3) -0.009(3)
C31 0.046(6) 0.030(5) 0.051(6) 0.002(4) 0.010(5) -0.012(4)
C32 0.057(6) 0.032(5) 0.064(7) -0.005(4) 0.029(6) 0.005(4)
C33 0.070(8) 0.041(6) 0.045(5) -0.002(4) 0.015(5) -0.007(5)
C31A 0.059(11) 0.028(8) 0.039(10) -0.001(6) 0.017(8) -0.017(8)
C32A 0.055(11) 0.049(10) 0.048(9) -0.021(7) 0.027(8) -0.011(8)
C33A 0.052(11) 0.019(8) 0.084(13) 0.005(8) 0.020(10) 0.012(8)
C34 0.028(3) 0.027(3) 0.029(3) 0.0053(19) 0.006(2) -0.003(2)
C35 0.031(3) 0.039(3) 0.028(3) 0.005(2) -0.001(2) -0.001(2)
C36 0.037(3) 0.035(3) 0.033(3) 0.007(2) 0.005(3) 0.001(2)
C37 0.032(3) 0.030(3) 0.040(3) 0.005(2) 0.016(2) 0.004(2)
C38 0.030(3) 0.034(3) 0.036(3) 0.009(2) 0.003(2) 0.006(2)
C39 0.027(3) 0.029(3) 0.031(3) 0.009(2) 0.003(2) 0.002(2)
C40 0.028(3) 0.041(3) 0.036(3) 0.009(2) -0.007(3) -0.002(2)
C41 0.039(3) 0.089(4) 0.025(3) 0.004(3) -0.003(3) -0.004(3)
C42 0.046(3) 0.067(4) 0.027(3) -0.002(2) 0.006(3) -0.010(3)
C43 0.076(4) 0.043(3) 0.038(3) -0.001(2) 0.018(3) 0.021(3)
C44 0.071(4) 0.039(3) 0.042(3) 0.012(2) 0.020(3) 0.011(3)
C51 0.066(9) 0.084(7) 0.037(6) -0.003(7) 0.013(7) 0.010(7)
C52 0.043(7) 0.081(8) 0.058(7) -0.004(7) 0.022(6) 0.019(7)
C53 0.068(8) 0.073(8) 0.058(7) 0.005(6) 0.004(6) 0.002(7)
C54 0.069(10) 0.086(7) 0.071(7) -0.004(8) 0.000(8) 0.003(7)
C55 0.061(8) 0.085(8) 0.064(8) -0.025(7) 0.007(7) 0.024(7)
C56 0.040(7) 0.057(8) 0.055(7) -0.003(6) 0.006(5) -0.016(6)
C57 0.134(13) 0.118(11) 0.071(8) 0.002(8) -0.001(11) 0.019(9)
C61 0.076(8) 0.087(9) 0.106(9) 0.012(8) 0.008(7) -0.017(7)
C62 0.124(11) 0.146(11) 0.164(11) 0.029(9) 0.011(9) -0.028(9)
C63 0.089(9) 0.106(10) 0.079(8) -0.030(8) 0.017(7) -0.004(7)
C64 0.107(10) 0.121(10) 0.100(9) -0.017(8) -0.001(8) -0.025(8)
C65 0.077(8) 0.089(9) 0.128(9) 0.021(7) 0.009(7) -0.037(7)
C66 0.068(8) 0.083(8) 0.105(9) 0.040(7) 0.016(7) 0.018(7)
C67 0.304(19) 0.167(15) 0.140(13) 0.023(12) 0.057(13) -0.097(14)

loop_
_atom_type_symbol
_atom_type_description
_atom_type_scat_dispersion_real
_atom_type_scat_dispersion_imag
_atom_type_scat_source
C C 0.0033 0.0016 'International Tables Vol C Tables 4.2.6.8 and 6.1.1.4'
H H 0.0000 0.0000 'International Tables Vol C Tables 4.2.6.8 and 6.1.1.4'
N N 0.0061 0.0033 'International Tables Vol C Tables 4.2.6.8 and 6.1.1.4'
O O 0.0106 0.0060 'International Tables Vol C Tables 4.2.6.8 and 6.1.1.4'
Mg Mg 0.0486 0.0363 'International Tables Vol C Tables 4.2.6.8 and 6.1.1.4'
Cl Cl 0.1484 0.1585 'International Tables Vol C Tables 4.2.6.8 and 6.1.1.4'

loop_
_exptl_crystal_face_index_h
_exptl_crystal_face_index_k
_exptl_crystal_face_index_l
_exptl_crystal_face_perp_dist
1 -17 0 0.0656
-1 17 -1 0.0914
11 1 -34 0.1131
-11 1 34 0.1544
54 1 3 0.0324
-55 0 1 0.0380
56 -1 -4 0.0347
-41 5 24 0.1003
9 -6 -31 0.1236

loop_
_geom_angle_atom_site_label_1
_geom_angle_atom_site_label_2
_geom_angle_atom_site_label_3
_geom_angle
O1 Mg1 O2 100.55(13)
O1 Mg1 N3 95.36(14)
O2 Mg1 N3 85.71(12)
O1 Mg1 N1 84.68(14)
O2 Mg1 N1 104.63(13)
N3 Mg1 N1 169.49(14)
O1 Mg1 N2 160.72(13)
O2 Mg1 N2 89.64(14)
N3 Mg1 N2 101.74(15)
N1 Mg1 N2 76.88(15)
O1 Mg1 N4 82.67(13)
O2 Mg1 N4 159.81(12)
N3 Mg1 N4 74.12(12)
N1 Mg1 N4 95.50(12)
N2 Mg1 N4 93.43(15)
O4 Mg2 O3 95.37(13)
O4 Mg2 N7 85.07(14)
O3 Mg2 N7 101.91(14)
O4 Mg2 N5 97.59(13)
O3 Mg2 N5 85.64(14)
N7 Mg2 N5 171.77(15)
O4 Mg2 N6 87.33(13)
O3 Mg2 N6 161.57(15)
N7 Mg2 N6 96.47(14)
N5 Mg2 N6 75.94(14)
O4 Mg2 N8 160.90(14)
O3 Mg2 N8 83.49(12)
N7 Mg2 N8 76.57(14)
N5 Mg2 N8 101.32(14)
N6 Mg2 N8 99.80(13)
C1 O1 Mg1 135.3(3)
C12 O2 Mg1 134.5(3)
C23 O3 Mg2 134.0(3)
C34 O4 Mg2 134.0(3)
C7 N1 C8 116.8(4)
C7 N1 Mg1 126.9(3)
C8 N1 Mg1 116.3(3)
C11 N2 C10 106.8(5)
C11 N2 C9 109.0(4)
C10 N2 C9 108.5(4)
C9A N2 C10A 110.8(17)
C9A N2 C11A 112.8(16)
C10A N2 C11A 103.5(19)
C9A N2 Mg1 100.6(11)
C11 N2 Mg1 117.9(4)
C10 N2 Mg1 110.2(3)
C9 N2 Mg1 104.2(3)
C10A N2 Mg1 112.6(12)
C11A N2 Mg1 116.7(14)
C18 N3 C19 115.6(3)
C18 N3 Mg1 126.0(3)
C19 N3 Mg1 117.9(2)
C21 N4 C20 109.4(4)
C21 N4 C22 106.5(3)
C20 N4 C22 108.2(4)
C21 N4 Mg1 127.7(3)
C20 N4 Mg1 94.8(2)
C22 N4 Mg1 108.7(3)
C29 N5 C30 116.2(4)
C29 N5 Mg2 125.8(3)
C30 N5 Mg2 117.2(3)
C33A N6 C31A 114.7(9)
C31 N6 C32 112.1(5)
C31 N6 C33 108.9(6)
C32 N6 C33 103.6(5)
C33A N6 C32A 105.5(9)
C31A N6 C32A 106.3(8)
C33A N6 Mg2 118.7(6)
C31 N6 Mg2 101.1(3)
C31A N6 Mg2 104.2(5)
C32 N6 Mg2 114.0(4)
C33 N6 Mg2 117.4(3)
C32A N6 Mg2 106.5(5)
C40 N7 C41 117.2(4)
C40 N7 Mg2 126.9(3)
C41 N7 Mg2 115.9(3)
C43 N8 C42 109.3(4)
C43 N8 C44 107.2(4)
C42 N8 C44 109.5(3)
C43 N8 Mg2 110.4(2)
C42 N8 Mg2 97.9(3)
C44 N8 Mg2 121.9(3)
O1 C1 C2 121.0(4)
O1 C1 C6 124.3(4)
C2 C1 C6 114.7(4)
C3 C2 C1 124.1(4)
C3 C2 Cl1 118.7(4)
C1 C2 Cl1 117.3(3)
C2 C3 C4 118.8(4)
C2 C3 H3 120.6
C4 C3 H3 120.6
C5 C4 C3 120.1(4)
C5 C4 Cl2 121.1(3)
C3 C4 Cl2 118.7(4)
C4 C5 C6 121.5(4)
C4 C5 H5 119.3
C6 C5 H5 119.3
C5 C6 C1 120.5(4)
C5 C6 C7 117.8(4)
C1 C6 C7 121.6(4)
N1 C7 C6 127.0(4)
N1 C7 H7 116.5
C6 C7 H7 116.5
N1 C8 C9 107.5(4)
N1 C8 C9A 103.7(9)
N1 C8 H8A 110.2
C9 C8 H8A 110.2
N1 C8 H8B 110.2
C9 C8 H8B 110.2
H8A C8 H8B 108.5
N1 C8 H8C 111.0
C9A C8 H8C 111.0
N1 C8 H8D 111.0
C9A C8 H8D 111.0
H8C C8 H8D 109.0
N2 C9 C8 110.4(4)
N2 C9 H9A 109.6
C8 C9 H9A 109.6
N2 C9 H9B 109.6
C8 C9 H9B 109.6
H9A C9 H9B 108.1
N2 C10 H10A 109.5
N2 C10 H10B 109.5
H10A C10 H10B 109.5
N2 C10 H10C 109.5
H10A C10 H10C 109.5
H10B C10 H10C 109.5
N2 C11 H11A 109.5
N2 C11 H11B 109.5
H11A C11 H11B 109.5
N2 C11 H11C 109.5
H11A C11 H11C 109.5
H11B C11 H11C 109.5
N2 C9A C8 109.6(17)
N2 C9A H9C 109.8
C8 C9A H9C 109.8
N2 C9A H9D 109.8
C8 C9A H9D 109.8
H9C C9A H9D 108.2
N2 C10A H10D 109.5
N2 C10A H10E 109.5
H10D C10A H10E 109.5
N2 C10A H10F 109.5
H10D C10A H10F 109.5
H10E C10A H10F 109.5
N2 C11A H11D 109.5
N2 C11A H11E 109.5
H11D C11A H11E 109.5
N2 C11A H11F 109.5
H11D C11A H11F 109.5
H11E C11A H11F 109.5
O2 C12 C17 123.9(4)
O2 C12 C13 121.8(4)
C17 C12 C13 114.4(3)
C14 C13 C12 124.0(4)
C14 C13 Cl3 118.0(3)
C12 C13 Cl3 118.0(3)
C13 C14 C15 119.0(4)
C13 C14 H14 120.5
C15 C14 H14 120.5
C16 C15 C14 120.4(4)
C16 C15 Cl4 121.2(3)
C14 C15 Cl4 118.4(3)
C15 C16 C17 120.6(4)
C15 C16 H16 119.7
C17 C16 H16 119.7
C16 C17 C12 121.5(4)
C16 C17 C18 116.1(4)
C12 C17 C18 122.4(4)
N3 C18 C17 127.0(4)
N3 C18 H18 116.5
C17 C18 H18 116.5
N3 C19 C20 109.8(3)
N3 C19 H19A 109.7
C20 C19 H19A 109.7
N3 C19 H19B 109.7
C20 C19 H19B 109.7
H19A C19 H19B 108.2
N4 C20 C19 111.0(4)
N4 C20 H20A 109.4
C19 C20 H20A 109.4
N4 C20 H20B 109.4
C19 C20 H20B 109.4
H20A C20 H20B 108.0
N4 C21 H21A 109.5
N4 C21 H21B 109.5
H21A C21 H21B 109.5
N4 C21 H21C 109.5
H21A C21 H21C 109.5
H21B C21 H21C 109.5
N4 C22 H22A 109.5
N4 C22 H22B 109.5
H22A C22 H22B 109.5
N4 C22 H22C 109.5
H22A C22 H22C 109.5
H22B C22 H22C 109.5
O3 C23 C28 123.6(4)
O3 C23 C24 121.4(4)
C28 C23 C24 115.0(4)
C25 C24 C23 123.7(4)
C25 C24 Cl5 118.6(4)
C23 C24 Cl5 117.7(4)
C24 C25 C26 119.5(4)
C24 C25 H25 120.3
C26 C25 H25 120.3
C27 C26 C25 119.7(4)
C27 C26 Cl6 121.4(4)
C25 C26 Cl6 118.9(4)
C26 C27 C28 121.6(4)
C26 C27 H27 119.2
C28 C27 H27 119.2
C27 C28 C23 120.3(4)
C27 C28 C29 116.8(4)
C23 C28 C29 122.9(4)
N5 C29 C28 127.1(4)
N5 C29 H29 116.4
C28 C29 H29 116.4
N5 C30 C31A 111.2(6)
N5 C30 C31 106.5(5)
N5 C30 H30A 110.4
C31 C30 H30A 110.4
N5 C30 H30B 110.4
C31 C30 H30B 110.4
H30A C30 H30B 108.6
N5 C30 H30C 109.4
C31A C30 H30C 109.4
N5 C30 H30D 109.4
C31A C30 H30D 109.4
H30C C30 H30D 108.0
N6 C31 C30 112.9(6)
N6 C31 H31A 109.0
C30 C31 H31A 109.0
N6 C31 H31B 109.0
C30 C31 H31B 109.0
H31A C31 H31B 107.8
N6 C32 H32A 109.5
N6 C32 H32B 109.5
H32A C32 H32B 109.5
N6 C32 H32C 109.5
H32A C32 H32C 109.5
H32B C32 H32C 109.5
N6 C33 H33A 109.5
N6 C33 H33B 109.5
H33A C33 H33B 109.5
N6 C33 H33C 109.5
H33A C33 H33C 109.5
H33B C33 H33C 109.5
N6 C31A C30 113.3(9)
N6 C31A H31C 108.9
C30 C31A H31C 108.9
N6 C31A H31D 108.9
C30 C31A H31D 108.9
H31C C31A H31D 107.7
N6 C32A H32D 109.5
N6 C32A H32E 109.5
H32D C32A H32E 109.5
N6 C32A H32F 109.5
H32D C32A H32F 109.5
H32E C32A H32F 109.5
N6 C33A H33D 109.5
N6 C33A H33E 109.5
H33D C33A H33E 109.5
N6 C33A H33F 109.5
H33D C33A H33F 109.5
H33E C33A H33F 109.5
O4 C34 C39 124.6(4)
O4 C34 C35 121.6(4)
C39 C34 C35 113.8(4)
C36 C35 C34 124.4(4)
C36 C35 Cl7 117.9(3)
C34 C35 Cl7 117.7(4)
C35 C36 C37 119.4(4)
C35 C36 H36 120.3
C37 C36 H36 120.3
C38 C37 C36 119.8(5)
C38 C37 Cl8 121.7(3)
C36 C37 Cl8 118.5(3)
C37 C38 C39 120.9(4)
C37 C38 H38 119.5
C39 C38 H38 119.5
C38 C39 C34 121.7(4)
C38 C39 C40 117.5(4)
C34 C39 C40 120.8(4)
N7 C40 C39 127.3(4)
N7 C40 H40 116.4
C39 C40 H40 116.4
N7 C41 C42 107.9(4)
N7 C41 H41A 110.1
C42 C41 H41A 110.1
N7 C41 H41B 110.1
C42 C41 H41B 110.1
H41A C41 H41B 108.4
N8 C42 C41 111.9(4)
N8 C42 H42A 109.2
C41 C42 H42A 109.2
N8 C42 H42B 109.2
C41 C42 H42B 109.2
H42A C42 H42B 107.9
N8 C43 H43A 109.5
N8 C43 H43B 109.5
H43A C43 H43B 109.5
N8 C43 H43C 109.5
H43A C43 H43C 109.5
H43B C43 H43C 109.5
N8 C44 H44A 109.5
N8 C44 H44B 109.5
H44A C44 H44B 109.5
N8 C44 H44C 109.5
H44A C44 H44C 109.5
H44B C44 H44C 109.5
C52 C51 C56 120.0
C52 C51 C57 121.6(8)
C56 C51 C57 118.0(8)
C51 C52 C53 120.0
C51 C52 H52 120.0
C53 C52 H52 120.0
C54 C53 C52 120.0
C54 C53 H53 120.0
C52 C53 H53 120.0
C53 C54 C55 120.0
C53 C54 H54 120.0
C55 C54 H54 120.0
C56 C55 C54 120.0
C56 C55 H55 120.0
C54 C55 H55 120.0
C55 C56 C51 120.0
C55 C56 H56 120.0
C51 C56 H56 120.0
C51 C57 H57A 109.5
C51 C57 H57B 109.5
H57A C57 H57B 109.5
C51 C57 H57C 109.5
H57A C57 H57C 109.5
H57B C57 H57C 109.5
C62 C61 C66 120.0
C62 C61 C67 92.7(13)
C66 C61 C67 146.7(13)
C61 C62 C63 120.0
C61 C62 H62 120.0
C63 C62 H62 120.0
C62 C63 C64 120.0
C62 C63 H63 120.0
C64 C63 H63 120.0
C65 C64 C63 120.0
C65 C64 H64 120.0
C63 C64 H64 120.0
C64 C65 C66 120.0
C64 C65 H65 120.0
C66 C65 H65 120.0
C65 C66 C61 120.0
C65 C66 H66 120.0
C61 C66 H66 120.0
C61 C67 H67A 109.5
C61 C67 H67B 109.5
H67A C67 H67B 109.5
C61 C67 H67C 109.5
H67A C67 H67C 109.5
H67B C67 H67C 109.5

loop_
_geom_bond_atom_site_label_1
_geom_bond_atom_site_label_2
_geom_bond_distance
Mg1 O1 1.973(3)
Mg1 O2 1.979(3)
Mg1 N3 2.157(3)
Mg1 N1 2.162(3)
Mg1 N2 2.313(4)
Mg1 N4 2.625(4)
Mg2 O4 1.984(3)
Mg2 O3 1.991(3)
Mg2 N7 2.149(4)
Mg2 N5 2.151(4)
Mg2 N6 2.401(4)
Mg2 N8 2.439(3)
Cl1 C2 1.740(4)
Cl2 C4 1.745(4)
Cl3 C13 1.739(4)
Cl4 C15 1.738(4)
Cl5 C24 1.732(4)
Cl6 C26 1.737(4)
Cl7 C35 1.734(4)
Cl8 C37 1.741(5)
O1 C1 1.289(5)
O2 C12 1.289(4)
O3 C23 1.284(5)
O4 C34 1.276(5)
N1 C7 1.290(5)
N1 C8 1.462(6)
N2 C9A 1.42(2)
N2 C11 1.457(7)
N2 C10 1.480(7)
N2 C9 1.491(6)
N2 C10A 1.55(3)
N2 C11A 1.56(3)
N3 C18 1.281(4)
N3 C19 1.479(5)
N4 C21 1.464(6)
N4 C20 1.474(5)
N4 C22 1.475(5)
N5 C29 1.276(5)
N5 C30 1.467(5)
N6 C33A 1.380(13)
N6 C31 1.418(8)
N6 C31A 1.468(15)
N6 C32 1.468(8)
N6 C33 1.541(8)
N6 C32A 1.570(12)
N7 C40 1.264(5)
N7 C41 1.480(5)
N8 C43 1.464(5)
N8 C42 1.469(5)
N8 C44 1.469(5)
C1 C2 1.421(6)
C1 C6 1.424(5)
C2 C3 1.369(6)
C3 C4 1.390(5)
C3 H3 0.9500
C4 C5 1.360(6)
C5 C6 1.400(6)
C5 H5 0.9500
C6 C7 1.435(6)
C7 H7 0.9500
C8 C9 1.519(7)
C8 C9A 1.61(3)
C8 H8A 0.9900
C8 H8B 0.9900
C8 H8C 0.9900
C8 H8D 0.9900
C9 H9A 0.9900
C9 H9B 0.9900
C10 H10A 0.9800
C10 H10B 0.9800
C10 H10C 0.9800
C11 H11A 0.9800
C11 H11B 0.9800
C11 H11C 0.9800
C9A H9C 0.9900
C9A H9D 0.9900
C10A H10D 0.9800
C10A H10E 0.9800
C10A H10F 0.9800
C11A H11D 0.9800
C11A H11E 0.9800
C11A H11F 0.9800
C12 C17 1.421(5)
C12 C13 1.429(5)
C13 C14 1.364(5)
C14 C15 1.395(5)
C14 H14 0.9500
C15 C16 1.363(5)
C16 C17 1.404(5)
C16 H16 0.9500
C17 C18 1.448(5)
C18 H18 0.9500
C19 C20 1.512(6)
C19 H19A 0.9900
C19 H19B 0.9900
C20 H20A 0.9900
C20 H20B 0.9900
C21 H21A 0.9800
C21 H21B 0.9800
C21 H21C 0.9800
C22 H22A 0.9800
C22 H22B 0.9800
C22 H22C 0.9800
C23 C28 1.420(6)
C23 C24 1.423(6)
C24 C25 1.371(6)
C25 C26 1.385(6)
C25 H25 0.9500
C26 C27 1.366(6)
C27 C28 1.409(6)
C27 H27 0.9500
C28 C29 1.440(6)
C29 H29 0.9500
C30 C31A 1.480(13)
C30 C31 1.536(9)
C30 H30A 0.9900
C30 H30B 0.9900
C30 H30C 0.9900
C30 H30D 0.9900
C31 H31A 0.9900
C31 H31B 0.9900
C32 H32A 0.9800
C32 H32B 0.9800
C32 H32C 0.9800
C33 H33A 0.9800
C33 H33B 0.9800
C33 H33C 0.9800
C31A H31C 0.9900
C31A H31D 0.9900
C32A H32D 0.9800
C32A H32E 0.9800
C32A H32F 0.9800
C33A H33D 0.9800
C33A H33E 0.9800
C33A H33F 0.9800
C34 C39 1.425(5)
C34 C35 1.426(5)
C35 C36 1.364(6)
C36 C37 1.388(5)
C36 H36 0.9500
C37 C38 1.370(5)
C38 C39 1.398(6)
C38 H38 0.9500
C39 C40 1.462(5)
C40 H40 0.9500
C41 C42 1.501(6)
C41 H41A 0.9900
C41 H41B 0.9900
C42 H42A 0.9900
C42 H42B 0.9900
C43 H43A 0.9800
C43 H43B 0.9800
C43 H43C 0.9800
C44 H44A 0.9800
C44 H44B 0.9800
C44 H44C 0.9800
C51 C52 1.3900
C51 C56 1.3900
C51 C57 1.433(10)
C52 C53 1.3900
C52 H52 0.9500
C53 C54 1.3900
C53 H53 0.9500
C54 C55 1.3900
C54 H54 0.9500
C55 C56 1.3900
C55 H55 0.9500
C56 H56 0.9500
C57 H57A 0.9800
C57 H57B 0.9800
C57 H57C 0.9800
C61 C62 1.3900
C61 C66 1.3900
C61 C67 1.552(14)
C62 C63 1.3900
C62 H62 0.9500
C63 C64 1.3900
C63 H63 0.9500
C64 C65 1.3900
C64 H64 0.9500
C65 C66 1.3900
C65 H65 0.9500
C66 H66 0.9500
C67 H67A 0.9800
C67 H67B 0.9800
C67 H67C 0.9800

loop_
_geom_torsion_atom_site_label_1
_geom_torsion_atom_site_label_2
_geom_torsion_atom_site_label_3
_geom_torsion_atom_site_label_4
_geom_torsion
Mg1 O1 C1 C2 -173.1(3)
Mg1 O1 C1 C6 4.3(6)
O1 C1 C2 C3 -177.4(4)
C6 C1 C2 C3 4.9(6)
O1 C1 C2 Cl1 3.4(5)
C6 C1 C2 Cl1 -174.2(3)
C1 C2 C3 C4 -1.4(6)
Cl1 C2 C3 C4 177.8(3)
C2 C3 C4 C5 -2.4(6)
C2 C3 C4 Cl2 179.5(3)
C3 C4 C5 C6 2.3(6)
Cl2 C4 C5 C6 -179.6(3)
C4 C5 C6 C1 1.5(6)
C4 C5 C6 C7 -175.3(4)
O1 C1 C6 C5 177.6(4)
C2 C1 C6 C5 -4.9(6)
O1 C1 C6 C7 -5.7(6)
C2 C1 C6 C7 171.8(4)
C8 N1 C7 C6 -177.5(4)
Mg1 N1 C7 C6 3.4(6)
C5 C6 C7 N1 178.5(4)
C1 C6 C7 N1 1.7(7)
C7 N1 C8 C9 151.0(4)
Mg1 N1 C8 C9 -29.9(5)
C7 N1 C8 C9A -154.1(10)
Mg1 N1 C8 C9A 25.1(11)
C11 N2 C9 C8 -176.3(5)
C10 N2 C9 C8 67.8(6)
Mg1 N2 C9 C8 -49.6(5)
N1 C8 C9 N2 54.0(6)
C10A N2 C9A C8 178.7(16)
C11A N2 C9A C8 -66(2)
Mg1 N2 C9A C8 59.3(15)
N1 C8 C9A N2 -59.1(17)
Mg1 O2 C12 C17 4.7(7)
Mg1 O2 C12 C13 -174.7(3)
O2 C12 C13 C14 -177.3(4)
C17 C12 C13 C14 3.2(7)
O2 C12 C13 Cl3 2.7(6)
C17 C12 C13 Cl3 -176.8(3)
C12 C13 C14 C15 -1.3(7)
Cl3 C13 C14 C15 178.7(4)
C13 C14 C15 C16 -0.6(7)
C13 C14 C15 Cl4 178.9(4)
C14 C15 C16 C17 0.2(7)
Cl4 C15 C16 C17 -179.2(3)
C15 C16 C17 C12 1.9(7)
C15 C16 C17 C18 179.2(4)
O2 C12 C17 C16 177.1(4)
C13 C12 C17 C16 -3.5(6)
O2 C12 C17 C18 0.0(7)
C13 C12 C17 C18 179.4(4)
C19 N3 C18 C17 -179.5(4)
Mg1 N3 C18 C17 8.2(7)
C16 C17 C18 N3 176.0(4)
C12 C17 C18 N3 -6.8(8)
C18 N3 C19 C20 -149.2(4)
Mg1 N3 C19 C20 23.7(5)
C21 N4 C20 C19 -75.7(5)
C22 N4 C20 C19 168.6(4)
Mg1 N4 C20 C19 57.2(4)
N3 C19 C20 N4 -61.1(5)
Mg2 O3 C23 C28 0.1(7)
Mg2 O3 C23 C24 179.9(3)
O3 C23 C24 C25 -174.8(4)
C28 C23 C24 C25 5.0(7)
O3 C23 C24 Cl5 2.7(6)
C28 C23 C24 Cl5 -177.5(3)
C23 C24 C25 C26 -1.6(8)
Cl5 C24 C25 C26 -179.1(4)
C24 C25 C26 C27 -2.3(7)
C24 C25 C26 Cl6 176.2(4)
C25 C26 C27 C28 2.7(7)
Cl6 C26 C27 C28 -175.8(3)
C26 C27 C28 C23 1.0(7)
C26 C27 C28 C29 -178.3(4)
O3 C23 C28 C27 175.3(4)
C24 C23 C28 C27 -4.5(6)
O3 C23 C28 C29 -5.5(7)
C24 C23 C28 C29 174.6(4)
C30 N5 C29 C28 178.9(4)
Mg2 N5 C29 C28 9.1(6)
C27 C28 C29 N5 179.5(4)
C23 C28 C29 N5 0.2(7)
C29 N5 C30 C31A 165.3(7)
Mg2 N5 C30 C31A -24.0(8)
C29 N5 C30 C31 -145.0(5)
Mg2 N5 C30 C31 25.7(5)
C32 N6 C31 C30 174.7(6)
C33 N6 C31 C30 -71.4(7)
Mg2 N6 C31 C30 52.9(6)
N5 C30 C31 N6 -55.7(7)
C33A N6 C31A C30 -175.1(9)
C32A N6 C31A C30 68.7(11)
Mg2 N6 C31A C30 -43.6(10)
N5 C30 C31A N6 47.0(11)
Mg2 O4 C34 C39 12.3(7)
Mg2 O4 C34 C35 -168.9(3)
O4 C34 C35 C36 179.0(4)
C39 C34 C35 C36 -2.1(6)
O4 C34 C35 Cl7 -0.1(6)
C39 C34 C35 Cl7 178.8(3)
C34 C35 C36 C37 0.1(7)
Cl7 C35 C36 C37 179.2(3)
C35 C36 C37 C38 1.7(6)
C35 C36 C37 Cl8 -177.9(3)
C36 C37 C38 C39 -1.3(6)
Cl8 C37 C38 C39 178.3(3)
C37 C38 C39 C34 -1.0(7)
C37 C38 C39 C40 -179.5(4)
O4 C34 C39 C38 -178.6(4)
C35 C34 C39 C38 2.5(6)
O4 C34 C39 C40 -0.1(6)
C35 C34 C39 C40 -179.0(4)
C41 N7 C40 C39 178.6(4)
Mg2 N7 C40 C39 0.7(7)
C38 C39 C40 N7 172.6(5)
C34 C39 C40 N7 -5.9(7)
C40 N7 C41 C42 -152.8(4)
Mg2 N7 C41 C42 25.4(5)
C43 N8 C42 C41 170.8(4)
C44 N8 C42 C41 -72.1(5)
Mg2 N8 C42 C41 55.9(4)
N7 C41 C42 N8 -58.8(5)
C56 C51 C52 C53 0.0
C57 C51 C52 C53 -172.5(15)
C51 C52 C53 C54 0.0
C52 C53 C54 C55 0.0
C53 C54 C55 C56 0.0
C54 C55 C56 C51 0.0
C52 C51 C56 C55 0.0
C57 C51 C56 C55 172.8(14)
C66 C61 C62 C63 0.0
C67 C61 C62 C63 173.2(10)
C61 C62 C63 C64 0.0
C62 C63 C64 C65 0.0
C63 C64 C65 C66 0.0
C64 C65 C66 C61 0.0
C62 C61 C66 C65 0.0
C67 C61 C66 C65 -167.6(18)

loop_
_exptl_oxdiff_crystal_face_indexfrac_h
_exptl_oxdiff_crystal_face_indexfrac_k
_exptl_oxdiff_crystal_face_indexfrac_l
_exptl_oxdiff_crystal_face_x
_exptl_oxdiff_crystal_face_y
_exptl_oxdiff_crystal_face_z
1.0237 -16.9954 0.0086 -0.0707 0.9412 0.3632
-1.0243 16.9957 -1.0073 0.0656 -0.9524 -0.3357
10.9734 1.0125 -33.9550 0.0284 -0.4183 0.9224
-10.9763 0.9870 33.9541 -0.0180 0.3077 -0.9650
53.9768 1.0125 3.0112 0.9931 0.0540 -0.0635
-54.9754 -0.0142 0.9831 -0.9854 -0.0662 -0.0687
55.9745 -0.9844 -3.9786 0.9827 0.0895 0.1733
-40.9748 4.9813 23.9560 -0.5888 -0.0669 -0.7976
8.9860 -5.9871 -30.9559 -0.0287 -0.0007 0.9876
